data_7704885
loop_
_publ_author_name
'Puttock, Emma V.'
'Sil, Amit'
'Yufit, Dmitry S.'
'Williams, J. A. Gareth'

_publ_section_title
;
 Mono and dinuclear iridium(iii) complexes featuring bis-tridentate
 coordination and Schiff-base bridging ligands: the beneficial effect of a
 second metal ion on luminescence.
;
_journal_issue 30
_journal_name_full 'Dalton transactions (Cambridge, England : 2003)'
_journal_page_first 10463
_journal_page_last 10476
_journal_paper_doi 10.1039/d0dt01964j
_journal_volume 49
_journal_year 2020
_chemical_formula_moiety '2(C64 H64 Ir2 N10 O2), 3(F6 P), C H4 O, 6(C2 H3 N)'
_chemical_formula_sum 'C141 H150 F18 Ir4 N26 O5 P3'
_chemical_formula_weight 3492.57
_space_group_crystal_system triclinic
_space_group_IT_number 2
_space_group_name_Hall '-P 1'
_space_group_name_H-M_alt 'P -1'
_atom_sites_solution_hydrogens mixed
_atom_sites_solution_primary direct
_audit_creation_date 2017-01-18
_audit_creation_method
;
Olex2 1.2-beta
(compiled 2017.01.04 svn.r3372 for OlexSys, GUI svn.r5292)
;
_audit_update_record
;
2020-07-07 deposited with the CCDC.	2020-07-10 downloaded from the CCDC.
;
_cell_angle_alpha 75.235(3)
_cell_angle_beta 76.582(3)
_cell_angle_gamma 87.493(3)
_cell_formula_units_Z 1
_cell_length_a 12.2674(11)
_cell_length_b 16.3422(15)
_cell_length_c 21.227(2)
_cell_measurement_reflns_used 9442
_cell_measurement_temperature 120.0
_cell_measurement_theta_max 31.46
_cell_measurement_theta_min 2.43
_cell_volume 4002.1(6)
_computing_cell_refinement 'SAINT v8.37A (Bruker, 2015)'
_computing_data_collection 'APEX2 v.2013.4_1 (Bruker, 2013)'
_computing_data_reduction 'SAINT v8.37A (Bruker, 2015)'
_computing_molecular_graphics 'Olex2 (Dolomanov et al., 2009)'
_computing_publication_material 'Olex2 (Dolomanov et al., 2009)'
_computing_structure_refinement 'ShelXL (Sheldrick, 2015)'
_computing_structure_solution 'XS (Sheldrick, 2008)'
_diffrn_ambient_temperature 120.0
_diffrn_detector 'Bruker PHOTON 100 CMOS'
_diffrn_detector_area_resol_mean 10.4
_diffrn_detector_type 'CMOS sensor'
_diffrn_measured_fraction_theta_full 0.998
_diffrn_measured_fraction_theta_max 0.998
_diffrn_measurement_device '3-circle diffractometer'
_diffrn_measurement_device_type 'Bruker D8 Venture'
_diffrn_measurement_method \w-scan
_diffrn_radiation_monochromator 'focusing mirrors'
_diffrn_radiation_probe x-ray
_diffrn_radiation_type MoK\a
_diffrn_radiation_wavelength 0.71073
_diffrn_reflns_av_R_equivalents 0.0351
_diffrn_reflns_av_unetI/netI 0.0362
_diffrn_reflns_Laue_measured_fraction_full 0.998
_diffrn_reflns_Laue_measured_fraction_max 0.998
_diffrn_reflns_limit_h_max 16
_diffrn_reflns_limit_h_min -16
_diffrn_reflns_limit_k_max 22
_diffrn_reflns_limit_k_min -22
_diffrn_reflns_limit_l_max 28
_diffrn_reflns_limit_l_min -28
_diffrn_reflns_number 83046
_diffrn_reflns_point_group_measured_fraction_full 0.998
_diffrn_reflns_point_group_measured_fraction_max 0.998
_diffrn_reflns_theta_full 25.242
_diffrn_reflns_theta_max 28.999
_diffrn_reflns_theta_min 2.120
_diffrn_source 'microfocus sealed X-ray tube'
_diffrn_source_type 'Incoatec I\mS microsource'
_diffrn_standards_number 0
_exptl_absorpt_coefficient_mu 3.422
_exptl_absorpt_correction_T_max 1.0000
_exptl_absorpt_correction_T_min 0.8352
_exptl_absorpt_correction_type multi-scan
_exptl_absorpt_process_details
;
SADABS-2014/5 (Bruker,2014/5) was used for absorption correction. 
wR2(int) was 0.0667 before and 0.0509 after correction. 
The Ratio of minimum to maximum transmission is 0.8352. 
The \l/2 correction factor is Not present.
;
_exptl_crystal_colour 'clear orange'
_exptl_crystal_colour_lustre clear
_exptl_crystal_colour_primary orange
_exptl_crystal_density_diffrn 1.449
_exptl_crystal_description prism
_exptl_crystal_F_000 1733
_exptl_crystal_size_max 0.16
_exptl_crystal_size_mid 0.15
_exptl_crystal_size_min 0.06
_refine_diff_density_max 4.907
_refine_diff_density_min -3.051
_refine_diff_density_rms 0.174
_refine_ls_extinction_method none
_refine_ls_goodness_of_fit_ref 1.053
_refine_ls_hydrogen_treatment constr
_refine_ls_matrix_type full
_refine_ls_number_parameters 891
_refine_ls_number_reflns 21245
_refine_ls_number_restraints 64
_refine_ls_restrained_S_all 1.054
_refine_ls_R_factor_all 0.0674
_refine_ls_R_factor_gt 0.0484
_refine_ls_shift/su_max 0.001
_refine_ls_shift/su_mean 0.000
_refine_ls_structure_factor_coef Fsqd
_refine_ls_weighting_details 'w=1/[\s^2^(Fo^2^)+(0.0230P)^2^+45.6800P] where P=(Fo^2^+2Fc^2^)/3'
_refine_ls_weighting_scheme calc
_refine_ls_wR_factor_gt 0.1054
_refine_ls_wR_factor_ref 0.1166
_reflns_Friedel_coverage 0.000
_reflns_number_gt 16817
_reflns_number_total 21245
_reflns_threshold_expression 'I > 2\s(I)'
_cod_data_source_file d0dt01964j2.cif
_cod_data_source_block Ir2dpyx2L6_16srv324
_cod_depositor_comments
;Adding full bibliography for 7704880--7704885.cif.

 Adding full bibliography for 7704880--7704885.cif.
;
_cod_original_cell_volume 4002.2(6)
_cod_database_code 7704885
_shelx_shelxl_version_number 2014/7
_shelx_space_group_comment
;
The symmetry employed for this shelxl refinement is uniquely defined
by the following loop, which should always be used as a source of
symmetry information in preference to the above space-group names.
They are only intended as comments.
;
_shelx_estimated_absorpt_t_max 0.821
_shelx_estimated_absorpt_t_min 0.611
_computing.bruker_data_scaling 'SADABS V2012/1 (Bruker AXS Inc.)'

_olex2_refinement_description
;
1. Fixed Uiso
 At 1.2 times of:
  All C(H) groups
 At 1.5 times of:
  All C(H,H,H) groups, All O(H) groups
2. Restrained distances
 P2-F6A \\sim P2-F4 \\sim P2-F4A \\sim P2-F8 \\sim P2-F8A \\sim P2-F9 \\sim
P2-F9A \\sim P2-F6
 with sigma of 0.005
 N1S-C2S \\sim N2S-C4S \\sim N3S-C6S \\sim N4S-C8S
 with sigma of 0.005
 C3S-C2S \\sim C5S-C4S \\sim C7S-C6S \\sim C9S-C8S
 with sigma of 0.005
3. Uiso/Uaniso restraints and constraints
Uanis(C22) \\sim Ueq: with sigma of 0.002 and sigma for terminal atoms of 0.005
Uanis(C5S) \\sim Ueq, Uanis(C4S) \\sim Ueq, Uanis(N2S) \\sim Ueq: with sigma of
0.001 and sigma for terminal atoms of 0.002
4. Others
 Fixed Sof: C17(0.5) H17A(0.5) H17B(0.5) H17C(0.5) C17A(0.5) H17D(0.5)
 H17E(0.5) H17F(0.5) C26(0.6) H26A(0.6) H26B(0.6) H26C(0.6) C26A(0.4) H26D(0.4)
 H26E(0.4) H26F(0.4) C27(0.6) H27A(0.6) H27B(0.6) H27C(0.6) C27A(0.4) H27D(0.4)
 H27E(0.4) H27F(0.4) C28(0.6) H28A(0.6) H28B(0.6) H28C(0.6) C28A(0.4) H28D(0.4)
 H28E(0.4) H28F(0.4) F4(0.5) F4A(0.5) F6(0.5) F6A(0.5) F8(0.5) F8A(0.5) F9(0.5)
 F9A(0.5) O1S(0.5) H1S(0.5) C10S(0.5) H10D(0.5) H10E(0.5) H10F(0.5) N1S(0.5)
 C2S(0.5) C3S(0.5) H3SA(0.5) H3SB(0.5) H3SC(0.5) N4S(0.5) C8S(0.5) C9S(0.5)
 H9SA(0.5) H9SB(0.5) H9SC(0.5)
5.a Riding coordinates:
 C17(H17A,H17B,H17C), C17A(H17D,H17E,H17F), O1S(H1S), C10S(H10D,H10E,H10F),
 C3S(H3SA,H3SB,H3SC), C5S(H5SA,H5SB,H5SC), C7S(H7SA,H7SB,H7SC), C9S(H9SA,H9SB,
 H9SC)
5.b Aromatic/amide H refined with riding coordinates:
 C3(H3), C5(H5), C6(H6), C11(H11), C14(H14), C16(H16), C18(H18), C21(H21),
 C22(H22), C24(H24), C29(H29), C30(H30), C31(H31), C32(H32), C38(H38), C43(H43),
  C44(H44), C45(H45), C46(H46), C47(H47), C48(H48), C49(H49), C50(H50),
 C56(H56), C61(H61), C62(H62), C63(H63), C64(H64)
5.c Idealised Me refined as rotating group:
 C8(H8A,H8B,H8C), C9(H9A,H9B,H9C), C10(H10A,H10B,H10C), C12(H12A,H12B,H12C),
 C26(H26A,H26B,H26C), C26A(H26D,H26E,H26F), C27(H27A,H27B,H27C), C27A(H27D,H27E,
 H27F), C28(H28A,H28B,H28C), C28A(H28D,H28E,H28F), C40(H40A,H40B,H40C),
 C41(H41A,H41B,H41C), C58(H58A,H58B,H58C), C59(H59A,H59B,H59C)
;

loop_
_space_group_symop_operation_xyz
'x, y, z'
'-x, -y, -z'

loop_
_atom_site_label
_atom_site_type_symbol
_atom_site_fract_x
_atom_site_fract_y
_atom_site_fract_z
_atom_site_U_iso_or_equiv
_atom_site_adp_type
_atom_site_occupancy
_atom_site_site_symmetry_order
_atom_site_calc_flag
_atom_site_refinement_flags_posn
_atom_site_refinement_flags_adp
_atom_site_refinement_flags_occupancy
_atom_site_disorder_assembly
_atom_site_disorder_group
Ir1 Ir 0.28441(2) 0.60850(2) 0.13055(2) 0.01853(5) Uani 1 1 d . . . . .
Ir2 Ir 0.58523(2) 0.65642(2) 0.30615(2) 0.01874(5) Uani 1 1 d . . . . .
O1 O 0.2129(3) 0.5593(2) 0.0710(2) 0.0228(8) Uani 1 1 d . . . . .
O2 O 0.7011(3) 0.6382(3) 0.3626(2) 0.0255(8) Uani 1 1 d . . . . .
N1 N 0.2293(4) 0.7300(3) 0.0952(3) 0.0227(10) Uani 1 1 d . . . . .
N2 N 0.2548(4) 0.7873(3) 0.1281(3) 0.0259(10) Uani 1 1 d . . . . .
N3 N 0.3518(4) 0.6745(3) 0.1816(2) 0.0209(9) Uani 1 1 d . . . . .
N4 N 0.4722(4) 0.6933(3) 0.2486(2) 0.0199(9) Uani 1 1 d . . . . .
N5 N 0.5028(5) 0.8271(3) 0.2624(3) 0.0363(13) Uani 1 1 d . . . . .
N6 N 0.5770(4) 0.7857(3) 0.2993(3) 0.0258(10) Uani 1 1 d . . . . .
N7 N 0.4372(4) 0.6090(3) 0.0657(3) 0.0239(10) Uani 1 1 d . . . . .
N8 N 0.1488(4) 0.5683(3) 0.2081(2) 0.0222(9) Uani 1 1 d . . . . .
N9 N 0.7099(4) 0.6523(3) 0.2236(2) 0.0222(9) Uani 1 1 d . . . . .
N10 N 0.4633(4) 0.6169(3) 0.3923(2) 0.0212(9) Uani 1 1 d . . . . .
C1 C 0.1619(4) 0.6073(3) 0.0265(3) 0.0223(11) Uani 1 1 d . . . . .
C2 C 0.1396(4) 0.6957(4) 0.0156(3) 0.0237(11) Uani 1 1 d . . . . .
C3 C 0.0779(4) 0.7340(4) -0.0324(3) 0.0250(12) Uani 1 1 d . . . . .
H3 H 0.0639 0.7928 -0.0388 0.030 Uiso 1 1 calc R . . . .
C4 C 0.0364(5) 0.6913(4) -0.0708(3) 0.0243(11) Uani 1 1 d . . . . .
C5 C 0.0610(4) 0.6044(4) -0.0602(3) 0.0234(11) Uani 1 1 d . . . . .
H5 H 0.0350 0.5721 -0.0853 0.028 Uiso 1 1 calc R . . . .
C6 C 0.1215(4) 0.5653(4) -0.0143(3) 0.0243(12) Uani 1 1 d . . . . .
H6 H 0.1370 0.5069 -0.0098 0.029 Uiso 1 1 calc R . . . .
C7 C -0.0346(5) 0.7378(4) -0.1192(3) 0.0298(13) Uani 1 1 d . . . . .
C8 C -0.1372(6) 0.7737(5) -0.0790(4) 0.0407(17) Uani 1 1 d . . . . .
H8A H -0.1802 0.7274 -0.0445 0.061 Uiso 1 1 calc GR . . . .
H8B H -0.1845 0.8025 -0.1091 0.061 Uiso 1 1 calc GR . . . .
H8C H -0.1127 0.8140 -0.0578 0.061 Uiso 1 1 calc GR . . . .
C9 C 0.0346(6) 0.8101(4) -0.1715(4) 0.0412(17) Uani 1 1 d . . . . .
H9A H 0.0564 0.8504 -0.1493 0.062 Uiso 1 1 calc GR . . . .
H9B H -0.0101 0.8390 -0.2031 0.062 Uiso 1 1 calc GR . . . .
H9C H 0.1021 0.7874 -0.1957 0.062 Uiso 1 1 calc GR . . . .
C10 C -0.0748(5) 0.6792(4) -0.1552(3) 0.0332(14) Uani 1 1 d . . . . .
H10A H -0.0101 0.6598 -0.1842 0.050 Uiso 1 1 calc GR . . . .
H10B H -0.1254 0.7100 -0.1823 0.050 Uiso 1 1 calc GR . . . .
H10C H -0.1147 0.6303 -0.1221 0.050 Uiso 1 1 calc GR . . . .
C11 C 0.1710(5) 0.7521(4) 0.0507(3) 0.0251(12) Uani 1 1 d . . . . .
H11 H 0.1472 0.8091 0.0404 0.030 Uiso 1 1 calc R . . . .
C12 C 0.2139(6) 0.8742(4) 0.1131(4) 0.0351(15) Uani 1 1 d . . . . .
H12A H 0.2252 0.9022 0.1469 0.053 Uiso 1 1 calc GR . . . .
H12B H 0.1339 0.8730 0.1137 0.053 Uiso 1 1 calc GR . . . .
H12C H 0.2554 0.9054 0.0688 0.053 Uiso 1 1 calc GR . . . .
C13 C 0.3262(5) 0.7594(3) 0.1688(3) 0.0233(11) Uani 1 1 d . . . . .
C14 C 0.3727(5) 0.8119(4) 0.1974(3) 0.0295(13) Uani 1 1 d . . . . .
H14 H 0.3531 0.8698 0.1907 0.035 Uiso 1 1 calc R . . . .
C15 C 0.4484(5) 0.7786(3) 0.2362(3) 0.0258(12) Uani 1 1 d . . . . .
C16 C 0.4231(4) 0.6469(3) 0.2202(3) 0.0203(11) Uani 1 1 d . . . . .
H16 H 0.4404 0.5885 0.2283 0.024 Uiso 1 1 calc R . . . .
C17 C 0.4654(14) 0.9137(10) 0.2676(8) 0.040(3) Uiso 0.5 1 d . . . A 1
H17A H 0.4533 0.9460 0.2253 0.059 Uiso 0.5 1 d R . . A 1
H17B H 0.5221 0.9412 0.2798 0.059 Uiso 0.5 1 d R . . A 1
H17C H 0.3969 0.9096 0.3012 0.059 Uiso 0.5 1 d R . . A 1
C17A C 0.5036(12) 0.9218(8) 0.2421(7) 0.029(3) Uiso 0.5 1 d . . . A 2
H17D H 0.4686 0.9406 0.2049 0.044 Uiso 0.5 1 d R . . A 2
H17E H 0.4631 0.9429 0.2790 0.044 Uiso 0.5 1 d R . . A 2
H17F H 0.5795 0.9427 0.2292 0.044 Uiso 0.5 1 d R . . A 2
C18 C 0.6301(5) 0.8266(4) 0.3281(3) 0.0289(13) Uani 1 1 d . . . . .
H18 H 0.6182 0.8856 0.3221 0.035 Uiso 1 1 calc R . . . .
C19 C 0.7057(5) 0.7874(4) 0.3685(3) 0.0276(12) Uani 1 1 d . . . . .
C20 C 0.7362(5) 0.7004(4) 0.3832(3) 0.0240(11) Uani 1 1 d . . . . .
C21 C 0.8124(6) 0.6779(4) 0.4243(3) 0.0334(14) Uani 1 1 d . . . . .
H21 H 0.8371 0.6212 0.4352 0.040 Uiso 1 1 calc R . . . .
C22 C 0.8513(5) 0.7373(4) 0.4488(3) 0.0318(13) Uani 1 1 d . U . . .
H22 H 0.9019 0.7187 0.4771 0.038 Uiso 1 1 calc R . . . .
C23 C 0.8249(7) 0.8208(5) 0.4367(4) 0.0417(17) Uani 1 1 d . . . . .
C24 C 0.7508(6) 0.8444(4) 0.3960(3) 0.0354(15) Uani 1 1 d . . . . .
H24 H 0.7289 0.9018 0.3859 0.042 Uiso 1 1 calc R . . . .
C25 C 0.8700(8) 0.8863(5) 0.4657(4) 0.049(2) Uani 1 1 d . . . . .
C26 C 0.9327(12) 0.9524(9) 0.4090(7) 0.046(3) Uiso 0.6 1 d . . . B 1
H26A H 0.9909 0.9260 0.3808 0.069 Uiso 0.6 1 calc GR . . B 1
H26B H 0.9676 0.9922 0.4263 0.069 Uiso 0.6 1 calc GR . . B 1
H26C H 0.8811 0.9828 0.3825 0.069 Uiso 0.6 1 calc GR . . B 1
C26A C 0.839(3) 0.977(2) 0.4377(18) 0.101(10) Uiso 0.4 1 d . . . B 2
H26D H 0.8598 1.0136 0.4636 0.151 Uiso 0.4 1 calc GR . . B 2
H26E H 0.7579 0.9806 0.4409 0.151 Uiso 0.4 1 calc GR . . B 2
H26F H 0.8788 0.9969 0.3908 0.151 Uiso 0.4 1 calc GR . . B 2
C27 C 0.9471(12) 0.8434(9) 0.5114(7) 0.048(3) Uiso 0.6 1 d . . . B 1
H27A H 1.0121 0.8205 0.4852 0.072 Uiso 0.6 1 calc GR . . B 1
H27B H 0.9059 0.7974 0.5471 0.072 Uiso 0.6 1 calc GR . . B 1
H27C H 0.9726 0.8850 0.5311 0.072 Uiso 0.6 1 calc GR . . B 1
C27A C 0.998(2) 0.890(2) 0.4422(16) 0.082(8) Uiso 0.4 1 d . . . B 2
H27D H 1.0187 0.9102 0.3933 0.123 Uiso 0.4 1 calc GR . . B 2
H27E H 1.0278 0.8333 0.4559 0.123 Uiso 0.4 1 calc GR . . B 2
H27F H 1.0285 0.9288 0.4622 0.123 Uiso 0.4 1 calc GR . . B 2
C28 C 0.7701(13) 0.9218(10) 0.5079(8) 0.057(4) Uiso 0.6 1 d . . . B 1
H28A H 0.7970 0.9620 0.5284 0.086 Uiso 0.6 1 calc GR . . B 1
H28B H 0.7287 0.8754 0.5431 0.086 Uiso 0.6 1 calc GR . . B 1
H28C H 0.7206 0.9507 0.4794 0.086 Uiso 0.6 1 calc GR . . B 1
C28A C 0.847(3) 0.8604(19) 0.5388(14) 0.081(8) Uiso 0.4 1 d . . . B 2
H28D H 0.8820 0.8056 0.5529 0.121 Uiso 0.4 1 calc GR . . B 2
H28E H 0.7664 0.8555 0.5572 0.121 Uiso 0.4 1 calc GR . . B 2
H28F H 0.8790 0.9029 0.5551 0.121 Uiso 0.4 1 calc GR . . B 2
C29 C 0.4779(5) 0.6723(4) 0.0122(3) 0.0282(13) Uani 1 1 d . . . . .
H29 H 0.4356 0.7224 0.0041 0.034 Uiso 1 1 calc R . . . .
C30 C 0.5789(5) 0.6674(4) -0.0317(3) 0.0350(14) Uani 1 1 d . . . . .
H30 H 0.6067 0.7133 -0.0691 0.042 Uiso 1 1 calc R . . . .
C31 C 0.6388(5) 0.5928(4) -0.0194(4) 0.0348(15) Uani 1 1 d . . . . .
H31 H 0.7075 0.5866 -0.0494 0.042 Uiso 1 1 calc R . . . .
C32 C 0.5988(5) 0.5291(4) 0.0354(4) 0.0330(14) Uani 1 1 d . . . . .
H32 H 0.6410 0.4790 0.0439 0.040 Uiso 1 1 calc R . . . .
C33 C 0.4975(4) 0.5354(4) 0.0795(3) 0.0249(12) Uani 1 1 d . . . . .
C34 C 0.4417(5) 0.4717(3) 0.1395(3) 0.0245(12) Uani 1 1 d . . . . .
C35 C 0.3354(5) 0.4963(3) 0.1697(3) 0.0209(11) Uani 1 1 d . . . . .
C36 C 0.2635(5) 0.4460(4) 0.2259(3) 0.0247(11) Uani 1 1 d . . . . .
C37 C 0.3032(6) 0.3666(4) 0.2556(3) 0.0350(14) Uani 1 1 d . . . . .
C38 C 0.4096(6) 0.3434(4) 0.2264(4) 0.0398(16) Uani 1 1 d . . . . .
H38 H 0.4360 0.2900 0.2469 0.048 Uiso 1 1 calc R . . . .
C39 C 0.4806(5) 0.3925(4) 0.1694(4) 0.0321(14) Uani 1 1 d . . . . .
C40 C 0.5938(6) 0.3570(5) 0.1443(4) 0.0462(19) Uani 1 1 d . . . . .
H40A H 0.5953 0.3431 0.1019 0.069 Uiso 1 1 calc GR . . . .
H40B H 0.6069 0.3058 0.1774 0.069 Uiso 1 1 calc GR . . . .
H40C H 0.6526 0.3993 0.1374 0.069 Uiso 1 1 calc GR . . . .
C41 C 0.2384(8) 0.3074(5) 0.3195(4) 0.057(2) Uani 1 1 d . . . . .
H41A H 0.2236 0.3363 0.3558 0.085 Uiso 1 1 calc GR . . . .
H41B H 0.2826 0.2568 0.3315 0.085 Uiso 1 1 calc GR . . . .
H41C H 0.1672 0.2909 0.3125 0.085 Uiso 1 1 calc GR . . . .
C42 C 0.1557(5) 0.4867(4) 0.2454(3) 0.0241(11) Uani 1 1 d . . . . .
C43 C 0.0650(6) 0.4527(5) 0.2974(3) 0.0359(15) Uani 1 1 d . . . . .
H43 H 0.0679 0.3963 0.3234 0.043 Uiso 1 1 calc R . . . .
C44 C -0.0298(5) 0.5003(5) 0.3116(3) 0.0382(16) Uani 1 1 d . . . . .
H44 H -0.0921 0.4762 0.3465 0.046 Uiso 1 1 calc R . . . .
C45 C -0.0330(5) 0.5822(5) 0.2752(3) 0.0358(15) Uani 1 1 d . . . . .
H45 H -0.0959 0.6164 0.2858 0.043 Uiso 1 1 calc R . . . .
C46 C 0.0566(5) 0.6143(4) 0.2229(3) 0.0274(12) Uani 1 1 d . . . . .
H46 H 0.0533 0.6704 0.1965 0.033 Uiso 1 1 calc R . . . .
C47 C 0.7623(5) 0.7196(4) 0.1782(3) 0.0280(12) Uani 1 1 d . . . . .
H47 H 0.7466 0.7743 0.1855 0.034 Uiso 1 1 calc R . . . .
C48 C 0.8393(5) 0.7118(4) 0.1206(3) 0.0357(15) Uani 1 1 d . . . . .
H48 H 0.8752 0.7606 0.0889 0.043 Uiso 1 1 calc R . . . .
C49 C 0.8624(5) 0.6328(4) 0.1105(3) 0.0356(15) Uani 1 1 d . . . . .
H49 H 0.9143 0.6261 0.0713 0.043 Uiso 1 1 calc R . . . .
C50 C 0.8094(5) 0.5629(4) 0.1579(3) 0.0263(12) Uani 1 1 d . . . . .
H50 H 0.8245 0.5080 0.1508 0.032 Uiso 1 1 calc R . . . .
C51 C 0.7348(4) 0.5719(3) 0.2155(3) 0.0201(10) Uani 1 1 d . . . . .
C52 C 0.6715(4) 0.5035(3) 0.2695(3) 0.0194(10) Uani 1 1 d . . . . .
C53 C 0.5883(4) 0.5350(3) 0.3145(3) 0.0174(10) Uani 1 1 d . . . . .
C54 C 0.5157(4) 0.4825(4) 0.3697(3) 0.0211(11) Uani 1 1 d . . . . .
C55 C 0.5206(5) 0.3947(4) 0.3768(3) 0.0249(12) Uani 1 1 d . . . . .
C56 C 0.6072(5) 0.3644(3) 0.3338(3) 0.0283(13) Uani 1 1 d . . . . .
H56 H 0.6134 0.3048 0.3405 0.034 Uiso 1 1 calc R . . . .
C57 C 0.6861(5) 0.4156(4) 0.2811(3) 0.0247(11) Uani 1 1 d . . . . .
C58 C 0.7836(5) 0.3734(4) 0.2456(3) 0.0304(13) Uani 1 1 d . . . . .
H58A H 0.7786 0.3803 0.1991 0.046 Uiso 1 1 calc GR . . . .
H58B H 0.7821 0.3130 0.2681 0.046 Uiso 1 1 calc GR . . . .
H58C H 0.8536 0.3993 0.2463 0.046 Uiso 1 1 calc GR . . . .
C59 C 0.4397(6) 0.3303(4) 0.4287(4) 0.0374(15) Uani 1 1 d . . . . .
H59A H 0.4533 0.3260 0.4731 0.056 Uiso 1 1 calc GR . . . .
H59B H 0.4510 0.2750 0.4184 0.056 Uiso 1 1 calc GR . . . .
H59C H 0.3626 0.3482 0.4282 0.056 Uiso 1 1 calc GR . . . .
C60 C 0.4475(4) 0.5311(4) 0.4146(3) 0.0216(11) Uani 1 1 d . . . . .
C61 C 0.3752(5) 0.4978(4) 0.4761(3) 0.0273(12) Uani 1 1 d . . . . .
H61 H 0.3635 0.4383 0.4918 0.033 Uiso 1 1 calc R . . . .
C62 C 0.3200(5) 0.5503(5) 0.5147(3) 0.0338(14) Uani 1 1 d . . . . .
H62 H 0.2737 0.5271 0.5578 0.041 Uiso 1 1 calc R . . . .
C63 C 0.3334(5) 0.6372(5) 0.4895(3) 0.0365(15) Uani 1 1 d . . . . .
H63 H 0.2928 0.6747 0.5138 0.044 Uiso 1 1 calc R . . . .
C64 C 0.4064(5) 0.6679(4) 0.4289(3) 0.0297(13) Uani 1 1 d . . . . .
H64 H 0.4172 0.7274 0.4121 0.036 Uiso 1 1 calc R . . . .
P1 P 1.0000 1.0000 0.0000 0.0319(5) Uani 1 2 d S T P . .
F1 F 1.0545(5) 1.0254(3) 0.0537(3) 0.0617(14) Uani 1 1 d . . . . .
F2 F 0.8860(4) 1.0425(3) 0.0277(3) 0.0563(13) Uani 1 1 d . . . . .
F3 F 0.9600(4) 0.9115(3) 0.0521(2) 0.0516(11) Uani 1 1 d . . . . .
P2 P 0.5972(2) 1.10286(12) 0.31922(11) 0.0517(5) Uani 1 1 d D . . . .
F4 F 0.6870(9) 1.1768(6) 0.2809(6) 0.068(3) Uiso 0.5 1 d D . . C 1
F4A F 0.6447(9) 1.1859(5) 0.2626(4) 0.056(3) Uiso 0.5 1 d D . . C 2
F5 F 0.5135(6) 1.1591(4) 0.3578(4) 0.098(2) Uani 1 1 d . . . . .
F6 F 0.6619(13) 1.0655(11) 0.3769(6) 0.113(5) Uiso 0.5 1 d D . . C 1
F6A F 0.6849(11) 1.1222(11) 0.3584(8) 0.105(5) Uiso 0.5 1 d D . . C 2
F7 F 0.6798(5) 1.0433(3) 0.2808(3) 0.0733(16) Uani 1 1 d . . . . .
F8 F 0.5353(14) 1.1341(12) 0.2591(6) 0.108(6) Uiso 0.5 1 d D . . C 1
F8A F 0.5080(10) 1.0933(10) 0.2773(7) 0.087(4) Uiso 0.5 1 d D . . C 2
F9 F 0.5070(9) 1.0279(6) 0.3525(6) 0.080(4) Uiso 0.5 1 d D . . C 1
F9A F 0.5570(12) 1.0179(6) 0.3755(5) 0.084(4) Uiso 0.5 1 d D . . C 2
O1S O 0.0140(17) 0.5387(12) 0.5107(10) 0.112(6) Uiso 0.5 1 d . . . D -1
H1S H 0.0607 0.5329 0.4776 0.167 Uiso 0.5 1 d R . . D -1
C10S C 0.0476(14) 0.6117(11) 0.5280(9) 0.050(4) Uiso 0.5 1 d . . . D -1
H10D H -0.0100 0.6191 0.5653 0.075 Uiso 0.5 1 d R . . D -1
H10E H 0.1175 0.6008 0.5414 0.075 Uiso 0.5 1 d R . . D -1
H10F H 0.0549 0.6621 0.4921 0.075 Uiso 0.5 1 d R . . D -1
N1S N 0.3025(13) 0.8738(11) 0.4153(8) 0.067(4) Uiso 0.5 1 d D . . . .
C2S C 0.3579(11) 0.8776(9) 0.4480(7) 0.038(3) Uiso 0.5 1 d D . . . .
C3S C 0.4387(13) 0.8842(11) 0.4848(8) 0.054(4) Uiso 0.5 1 d D . . . .
H3SA H 0.4287 0.8428 0.5269 0.081 Uiso 0.5 1 d R . . . .
H3SB H 0.5092 0.8757 0.4564 0.081 Uiso 0.5 1 d R . . . .
H3SC H 0.4377 0.9399 0.4920 0.081 Uiso 0.5 1 d R . . . .
N2S N 0.2154(8) 0.6035(6) 0.3478(5) 0.080(3) Uani 1 1 d D U . . .
C4S C 0.1835(9) 0.6672(6) 0.3480(6) 0.072(3) Uani 1 1 d D U . . .
C5S C 0.1382(13) 0.7482(8) 0.3503(8) 0.117(5) Uani 1 1 d D U . . .
H5SA H 0.1492 0.7624 0.3897 0.176 Uiso 1 1 d R . . . .
H5SB H 0.0595 0.7477 0.3516 0.176 Uiso 1 1 d R . . . .
H5SC H 0.1759 0.7895 0.3112 0.176 Uiso 1 1 d R . . . .
N3S N 0.9623(8) 0.8003(5) 0.2355(5) 0.082(3) Uani 1 1 d D . . . .
C6S C 0.9436(8) 0.8679(5) 0.2289(5) 0.058(2) Uani 1 1 d D . . . .
C7S C 0.9187(9) 0.9556(5) 0.2184(6) 0.075(3) Uani 1 1 d D . . . .
H7SA H 0.8389 0.9623 0.2271 0.112 Uiso 1 1 d R . . . .
H7SB H 0.9487 0.9790 0.2480 0.112 Uiso 1 1 d R . . . .
H7SC H 0.9514 0.9845 0.1729 0.112 Uiso 1 1 d R . . . .
N4S N 0.5772(17) 0.7835(11) 0.0839(9) 0.091(6) Uiso 0.5 1 d D . . . .
C8S C 0.6110(15) 0.8374(10) 0.0419(8) 0.059(4) Uiso 0.5 1 d D . . E 1
C9S C 0.6694(12) 0.9115(8) -0.0013(7) 0.038(3) Uiso 0.5 1 d D . . E 1
H9SA H 0.6236 0.9600 0.0022 0.058 Uiso 0.5 1 d R . . E 1
H9SB H 0.7382 0.9180 0.0113 0.058 Uiso 0.5 1 d R . . E 1
H9SC H 0.6856 0.9063 -0.0466 0.058 Uiso 0.5 1 d R . . E 1

loop_
_atom_site_aniso_label
_atom_site_aniso_U_11
_atom_site_aniso_U_22
_atom_site_aniso_U_33
_atom_site_aniso_U_23
_atom_site_aniso_U_13
_atom_site_aniso_U_12
Ir1 0.01442(9) 0.01218(9) 0.02866(11) -0.00762(8) -0.00180(8) 0.00156(7)
Ir2 0.01696(10) 0.01608(10) 0.02362(11) -0.00893(8) -0.00069(8) -0.00227(7)
O1 0.0208(18) 0.0168(18) 0.033(2) -0.0113(16) -0.0057(16) 0.0001(14)
O2 0.026(2) 0.028(2) 0.024(2) -0.0095(17) -0.0029(16) -0.0057(16)
N1 0.018(2) 0.015(2) 0.035(3) -0.0088(19) -0.0027(19) 0.0018(17)
N2 0.025(2) 0.015(2) 0.040(3) -0.011(2) -0.008(2) 0.0065(18)
N3 0.016(2) 0.015(2) 0.031(2) -0.0083(18) -0.0023(18) 0.0021(16)
N4 0.016(2) 0.016(2) 0.028(2) -0.0084(18) -0.0021(18) 0.0005(16)
N5 0.037(3) 0.018(2) 0.066(4) -0.022(3) -0.025(3) 0.006(2)
N6 0.025(2) 0.022(2) 0.033(3) -0.013(2) -0.003(2) -0.0044(19)
N7 0.017(2) 0.020(2) 0.035(3) -0.013(2) 0.0005(19) 0.0019(17)
N8 0.017(2) 0.022(2) 0.027(2) -0.0077(19) -0.0025(18) -0.0031(17)
N9 0.019(2) 0.020(2) 0.026(2) -0.0066(19) -0.0004(18) 0.0003(17)
N10 0.019(2) 0.024(2) 0.022(2) -0.0114(19) -0.0011(18) 0.0001(18)
C1 0.014(2) 0.018(2) 0.030(3) -0.005(2) 0.005(2) -0.0010(19)
C2 0.015(2) 0.021(3) 0.034(3) -0.010(2) 0.002(2) -0.001(2)
C3 0.016(2) 0.020(3) 0.035(3) -0.008(2) 0.002(2) 0.002(2)
C4 0.017(2) 0.026(3) 0.025(3) -0.004(2) 0.004(2) 0.000(2)
C5 0.012(2) 0.030(3) 0.027(3) -0.009(2) 0.000(2) -0.006(2)
C6 0.018(2) 0.021(3) 0.030(3) -0.007(2) 0.005(2) -0.002(2)
C7 0.022(3) 0.033(3) 0.033(3) -0.010(3) 0.000(2) 0.002(2)
C8 0.026(3) 0.052(4) 0.054(4) -0.029(4) -0.013(3) 0.013(3)
C9 0.034(4) 0.033(4) 0.051(4) 0.001(3) -0.011(3) 0.003(3)
C10 0.027(3) 0.040(4) 0.034(3) -0.013(3) -0.005(3) 0.002(3)
C11 0.019(3) 0.017(3) 0.037(3) -0.009(2) 0.001(2) 0.003(2)
C12 0.043(4) 0.017(3) 0.050(4) -0.013(3) -0.016(3) 0.011(3)
C13 0.020(3) 0.015(2) 0.034(3) -0.008(2) -0.002(2) 0.003(2)
C14 0.031(3) 0.014(2) 0.045(4) -0.010(2) -0.010(3) 0.005(2)
C15 0.025(3) 0.016(3) 0.039(3) -0.013(2) -0.006(2) 0.000(2)
C16 0.019(2) 0.012(2) 0.030(3) -0.009(2) -0.001(2) -0.0011(19)
C18 0.030(3) 0.027(3) 0.031(3) -0.015(3) -0.001(3) -0.008(2)
C19 0.029(3) 0.029(3) 0.026(3) -0.012(2) -0.001(2) -0.009(2)
C20 0.029(3) 0.025(3) 0.018(3) -0.007(2) -0.003(2) -0.006(2)
C21 0.037(3) 0.035(3) 0.030(3) -0.006(3) -0.010(3) -0.010(3)
C22 0.033(2) 0.034(2) 0.0286(19) 0.0001(15) -0.0175(16) 0.0028(16)
C23 0.056(5) 0.037(4) 0.035(4) -0.009(3) -0.012(3) -0.021(3)
C24 0.053(4) 0.029(3) 0.030(3) -0.011(3) -0.015(3) -0.011(3)
C25 0.068(5) 0.044(4) 0.045(4) -0.015(3) -0.024(4) -0.010(4)
C29 0.020(3) 0.022(3) 0.041(3) -0.008(2) -0.003(2) 0.001(2)
C30 0.028(3) 0.034(3) 0.037(4) -0.010(3) 0.005(3) -0.007(3)
C31 0.017(3) 0.042(4) 0.048(4) -0.025(3) 0.002(3) -0.003(2)
C32 0.018(3) 0.031(3) 0.053(4) -0.022(3) -0.003(3) 0.002(2)
C33 0.016(2) 0.022(3) 0.042(3) -0.017(2) -0.007(2) 0.004(2)
C34 0.024(3) 0.018(3) 0.035(3) -0.013(2) -0.008(2) 0.003(2)
C35 0.023(3) 0.013(2) 0.031(3) -0.009(2) -0.013(2) 0.0014(19)
C36 0.027(3) 0.019(3) 0.029(3) -0.006(2) -0.009(2) 0.000(2)
C37 0.046(4) 0.022(3) 0.036(3) 0.000(3) -0.017(3) -0.002(3)
C38 0.053(4) 0.016(3) 0.055(4) -0.007(3) -0.025(4) 0.009(3)
C39 0.034(3) 0.023(3) 0.049(4) -0.018(3) -0.020(3) 0.010(2)
C40 0.040(4) 0.038(4) 0.066(5) -0.018(4) -0.021(4) 0.026(3)
C41 0.072(6) 0.035(4) 0.052(5) 0.013(4) -0.016(4) -0.001(4)
C42 0.023(3) 0.025(3) 0.024(3) -0.005(2) -0.005(2) -0.005(2)
C43 0.036(3) 0.042(4) 0.027(3) -0.001(3) -0.007(3) -0.014(3)
C44 0.021(3) 0.060(5) 0.030(3) -0.009(3) 0.001(3) -0.014(3)
C45 0.019(3) 0.053(4) 0.035(3) -0.018(3) 0.000(3) 0.004(3)
C46 0.020(3) 0.031(3) 0.034(3) -0.013(3) -0.007(2) 0.001(2)
C47 0.024(3) 0.022(3) 0.032(3) -0.005(2) 0.004(2) -0.004(2)
C48 0.028(3) 0.033(3) 0.038(4) -0.004(3) 0.004(3) -0.005(3)
C49 0.028(3) 0.039(4) 0.033(3) -0.011(3) 0.010(3) -0.004(3)
C50 0.020(3) 0.029(3) 0.028(3) -0.010(2) 0.001(2) 0.001(2)
C51 0.016(2) 0.020(3) 0.024(3) -0.008(2) -0.003(2) -0.0004(19)
C52 0.015(2) 0.021(3) 0.023(3) -0.009(2) -0.002(2) 0.0002(19)
C53 0.015(2) 0.018(2) 0.023(3) -0.010(2) -0.007(2) -0.0007(18)
C54 0.016(2) 0.024(3) 0.025(3) -0.010(2) -0.004(2) -0.001(2)
C55 0.026(3) 0.020(3) 0.029(3) -0.005(2) -0.006(2) -0.004(2)
C56 0.032(3) 0.012(2) 0.040(3) -0.007(2) -0.006(3) 0.002(2)
C57 0.025(3) 0.025(3) 0.028(3) -0.010(2) -0.010(2) 0.004(2)
C58 0.030(3) 0.026(3) 0.035(3) -0.010(3) -0.003(3) 0.010(2)
C59 0.034(3) 0.025(3) 0.045(4) -0.004(3) 0.003(3) -0.005(3)
C60 0.017(2) 0.023(3) 0.025(3) -0.006(2) -0.006(2) 0.001(2)
C61 0.023(3) 0.030(3) 0.027(3) -0.005(2) -0.002(2) -0.002(2)
C62 0.024(3) 0.049(4) 0.027(3) -0.013(3) 0.002(2) -0.003(3)
C63 0.028(3) 0.046(4) 0.038(4) -0.025(3) 0.004(3) -0.001(3)
C64 0.026(3) 0.028(3) 0.035(3) -0.017(3) 0.003(3) -0.002(2)
P1 0.0402(13) 0.0212(10) 0.0353(12) -0.0041(9) -0.0155(10) 0.0101(9)
F1 0.085(4) 0.053(3) 0.062(3) -0.019(2) -0.044(3) 0.008(3)
F2 0.048(3) 0.039(2) 0.071(3) -0.005(2) -0.004(2) 0.018(2)
F3 0.058(3) 0.027(2) 0.059(3) 0.0057(19) -0.012(2) 0.0042(19)
P2 0.0745(15) 0.0296(9) 0.0512(12) -0.0143(9) -0.0094(11) -0.0034(10)
F5 0.117(6) 0.058(4) 0.106(5) -0.046(4) 0.028(4) -0.007(4)
F7 0.087(4) 0.046(3) 0.084(4) -0.021(3) -0.012(3) 0.018(3)
N2S 0.079(3) 0.084(3) 0.080(3) -0.0216(19) -0.0221(19) -0.0029(19)
C4S 0.072(3) 0.073(3) 0.072(3) -0.0184(12) -0.0168(12) 0.0001(10)
C5S 0.116(5) 0.118(5) 0.117(5) -0.029(2) -0.026(2) 0.000(2)
N3S 0.082(6) 0.051(5) 0.101(7) -0.025(5) 0.006(5) 0.003(4)
C6S 0.057(5) 0.042(5) 0.063(6) -0.015(4) 0.008(4) -0.002(4)
C7S 0.080(7) 0.052(6) 0.081(7) -0.017(5) 0.000(6) 0.023(5)

loop_
_atom_type_symbol
_atom_type_description
_atom_type_scat_dispersion_real
_atom_type_scat_dispersion_imag
_atom_type_scat_source
C C 0.0033 0.0016 'International Tables Vol C Tables 4.2.6.8 and 6.1.1.4'
H H 0.0000 0.0000 'International Tables Vol C Tables 4.2.6.8 and 6.1.1.4'
F F 0.0171 0.0103 'International Tables Vol C Tables 4.2.6.8 and 6.1.1.4'
Ir Ir -1.4442 7.9887 'International Tables Vol C Tables 4.2.6.8 and 6.1.1.4'
N N 0.0061 0.0033 'International Tables Vol C Tables 4.2.6.8 and 6.1.1.4'
O O 0.0106 0.0060 'International Tables Vol C Tables 4.2.6.8 and 6.1.1.4'
P P 0.1023 0.0942 'International Tables Vol C Tables 4.2.6.8 and 6.1.1.4'

loop_
_geom_angle_atom_site_label_1
_geom_angle_atom_site_label_2
_geom_angle_atom_site_label_3
_geom_angle
_geom_angle_site_symmetry_1
_geom_angle_site_symmetry_3
_geom_angle_publ_flag
O1 Ir1 N1 93.31(17) . . ?
O1 Ir1 N3 171.58(17) . . ?
O1 Ir1 N7 89.55(18) . . ?
O1 Ir1 N8 89.76(17) . . ?
N3 Ir1 N1 78.51(19) . . ?
N3 Ir1 N7 90.17(18) . . ?
N3 Ir1 N8 93.25(18) . . ?
N7 Ir1 N1 101.68(19) . . ?
N8 Ir1 N1 97.45(19) . . ?
N8 Ir1 N7 160.87(19) . . ?
C35 Ir1 O1 90.10(19) . . ?
C35 Ir1 N1 176.0(2) . . ?
C35 Ir1 N3 98.1(2) . . ?
C35 Ir1 N7 80.4(2) . . ?
C35 Ir1 N8 80.5(2) . . ?
O2 Ir2 N6 93.17(18) . . ?
O2 Ir2 N9 89.62(18) . . ?
O2 Ir2 N10 88.76(17) . . ?
N4 Ir2 O2 171.44(17) . . ?
N4 Ir2 N6 78.31(19) . . ?
N4 Ir2 N9 91.27(19) . . ?
N4 Ir2 N10 93.22(18) . . ?
N9 Ir2 N6 101.53(19) . . ?
N10 Ir2 N6 98.04(19) . . ?
N10 Ir2 N9 160.42(18) . . ?
C53 Ir2 O2 87.39(19) . . ?
C53 Ir2 N4 101.15(19) . . ?
C53 Ir2 N6 178.2(2) . . ?
C53 Ir2 N9 80.2(2) . . ?
C53 Ir2 N10 80.2(2) . . ?
C1 O1 Ir1 122.0(3) . . ?
C20 O2 Ir2 122.2(4) . . ?
N2 N1 Ir1 113.1(4) . . ?
C11 N1 Ir1 125.8(4) . . ?
C11 N1 N2 121.0(5) . . ?
N1 N2 C12 120.1(5) . . ?
C13 N2 N1 115.6(4) . . ?
C13 N2 C12 124.1(5) . . ?
C13 N3 Ir1 114.4(4) . . ?
C16 N3 Ir1 127.4(4) . . ?
C16 N3 C13 117.9(5) . . ?
C15 N4 Ir2 114.6(4) . . ?
C16 N4 Ir2 128.1(4) . . ?
C16 N4 C15 117.2(5) . . ?
N6 N5 C17 119.5(7) . . ?
N6 N5 C17A 119.6(7) . . ?
C15 N5 N6 116.1(5) . . ?
C15 N5 C17 122.5(8) . . ?
C15 N5 C17A 123.1(7) . . ?
N5 N6 Ir2 113.6(3) . . ?
C18 N6 Ir2 126.0(5) . . ?
C18 N6 N5 120.3(5) . . ?
C29 N7 Ir1 125.0(4) . . ?
C29 N7 C33 120.2(5) . . ?
C33 N7 Ir1 114.7(4) . . ?
C42 N8 Ir1 114.5(4) . . ?
C46 N8 Ir1 125.2(4) . . ?
C46 N8 C42 120.3(5) . . ?
C47 N9 Ir2 125.4(4) . . ?
C47 N9 C51 120.1(5) . . ?
C51 N9 Ir2 114.4(4) . . ?
C60 N10 Ir2 114.9(3) . . ?
C64 N10 Ir2 125.0(4) . . ?
C64 N10 C60 120.0(5) . . ?
O1 C1 C2 128.3(5) . . ?
O1 C1 C6 116.0(5) . . ?
C6 C1 C2 115.6(5) . . ?
C1 C2 C11 126.4(6) . . ?
C3 C2 C1 119.3(5) . . ?
C3 C2 C11 114.3(5) . . ?
C2 C3 H3 117.9 . . ?
C4 C3 C2 124.3(5) . . ?
C4 C3 H3 117.9 . . ?
C3 C4 C5 115.6(5) . . ?
C3 C4 C7 120.2(5) . . ?
C5 C4 C7 124.1(5) . . ?
C4 C5 H5 119.2 . . ?
C6 C5 C4 121.6(5) . . ?
C6 C5 H5 119.2 . . ?
C1 C6 H6 118.2 . . ?
C5 C6 C1 123.5(5) . . ?
C5 C6 H6 118.2 . . ?
C8 C7 C4 108.5(5) . . ?
C9 C7 C4 109.5(5) . . ?
C9 C7 C8 109.6(6) . . ?
C9 C7 C10 108.6(6) . . ?
C10 C7 C4 112.1(5) . . ?
C10 C7 C8 108.6(5) . . ?
C7 C8 H8A 109.5 . . ?
C7 C8 H8B 109.5 . . ?
C7 C8 H8C 109.5 . . ?
H8A C8 H8B 109.5 . . ?
H8A C8 H8C 109.5 . . ?
H8B C8 H8C 109.5 . . ?
C7 C9 H9A 109.5 . . ?
C7 C9 H9B 109.5 . . ?
C7 C9 H9C 109.5 . . ?
H9A C9 H9B 109.5 . . ?
H9A C9 H9C 109.5 . . ?
H9B C9 H9C 109.5 . . ?
C7 C10 H10A 109.5 . . ?
C7 C10 H10B 109.5 . . ?
C7 C10 H10C 109.5 . . ?
H10A C10 H10B 109.5 . . ?
H10A C10 H10C 109.5 . . ?
H10B C10 H10C 109.5 . . ?
N1 C11 C2 123.9(5) . . ?
N1 C11 H11 118.0 . . ?
C2 C11 H11 118.0 . . ?
N2 C12 H12A 109.5 . . ?
N2 C12 H12B 109.5 . . ?
N2 C12 H12C 109.5 . . ?
H12A C12 H12B 109.5 . . ?
H12A C12 H12C 109.5 . . ?
H12B C12 H12C 109.5 . . ?
N2 C13 N3 117.4(5) . . ?
N2 C13 C14 122.8(5) . . ?
C14 C13 N3 119.8(5) . . ?
C13 C14 H14 120.6 . . ?
C13 C14 C15 118.9(5) . . ?
C15 C14 H14 120.6 . . ?
N4 C15 C14 120.3(5) . . ?
N5 C15 N4 117.4(5) . . ?
N5 C15 C14 122.3(5) . . ?
N3 C16 H16 117.1 . . ?
N4 C16 N3 125.8(5) . . ?
N4 C16 H16 117.1 . . ?
N5 C17 H17A 109.5 . . ?
N5 C17 H17B 109.5 . . ?
N5 C17 H17C 109.5 . . ?
H17A C17 H17B 109.5 . . ?
H17A C17 H17C 109.5 . . ?
H17B C17 H17C 109.5 . . ?
N5 C17A H17D 109.5 . . ?
N5 C17A H17E 109.5 . . ?
N5 C17A H17F 109.5 . . ?
H17D C17A H17E 109.5 . . ?
H17D C17A H17F 109.5 . . ?
H17E C17A H17F 109.5 . . ?
N6 C18 H18 118.3 . . ?
N6 C18 C19 123.3(6) . . ?
C19 C18 H18 118.3 . . ?
C20 C19 C18 127.3(5) . . ?
C24 C19 C18 112.9(6) . . ?
C24 C19 C20 119.8(6) . . ?
O2 C20 C19 127.9(5) . . ?
O2 C20 C21 116.0(5) . . ?
C21 C20 C19 116.1(5) . . ?
C20 C21 H21 120.0 . . ?
C22 C21 C20 120.0(6) . . ?
C22 C21 H21 120.0 . . ?
C21 C22 H22 116.8 . . ?
C21 C22 C23 126.5(6) . . ?
C23 C22 H22 116.8 . . ?
C22 C23 C24 114.5(6) . . ?
C22 C23 C25 125.1(7) . . ?
C24 C23 C25 120.4(7) . . ?
C19 C24 H24 118.4 . . ?
C23 C24 C19 123.2(7) . . ?
C23 C24 H24 118.4 . . ?
C26 C25 C23 108.0(8) . . ?
C26 C25 C27 110.2(9) . . ?
C26 C25 C28 112.4(10) . . ?
C26A C25 C23 114.6(15) . . ?
C26A C25 C27A 102.0(19) . . ?
C27 C25 C23 110.1(8) . . ?
C27A C25 C23 108.1(13) . . ?
C28 C25 C23 108.0(9) . . ?
C28 C25 C27 108.1(9) . . ?
C28A C25 C23 111.9(13) . . ?
C28A C25 C26A 113.8(19) . . ?
C28A C25 C27A 105.3(18) . . ?
C25 C26 H26A 109.5 . . ?
C25 C26 H26B 109.5 . . ?
C25 C26 H26C 109.5 . . ?
H26A C26 H26B 109.5 . . ?
H26A C26 H26C 109.5 . . ?
H26B C26 H26C 109.5 . . ?
C25 C26A H26D 109.5 . . ?
C25 C26A H26E 109.5 . . ?
C25 C26A H26F 109.5 . . ?
H26D C26A H26E 109.5 . . ?
H26D C26A H26F 109.5 . . ?
H26E C26A H26F 109.5 . . ?
C25 C27 H27A 109.5 . . ?
C25 C27 H27B 109.5 . . ?
C25 C27 H27C 109.5 . . ?
H27A C27 H27B 109.5 . . ?
H27A C27 H27C 109.5 . . ?
H27B C27 H27C 109.5 . . ?
C25 C27A H27D 109.5 . . ?
C25 C27A H27E 109.5 . . ?
C25 C27A H27F 109.5 . . ?
H27D C27A H27E 109.5 . . ?
H27D C27A H27F 109.5 . . ?
H27E C27A H27F 109.5 . . ?
C25 C28 H28A 109.5 . . ?
C25 C28 H28B 109.5 . . ?
C25 C28 H28C 109.5 . . ?
H28A C28 H28B 109.5 . . ?
H28A C28 H28C 109.5 . . ?
H28B C28 H28C 109.5 . . ?
C25 C28A H28D 109.5 . . ?
C25 C28A H28E 109.5 . . ?
C25 C28A H28F 109.5 . . ?
H28D C28A H28E 109.5 . . ?
H28D C28A H28F 109.5 . . ?
H28E C28A H28F 109.5 . . ?
N7 C29 H29 118.7 . . ?
N7 C29 C30 122.5(6) . . ?
C30 C29 H29 118.7 . . ?
C29 C30 H30 121.1 . . ?
C29 C30 C31 117.8(6) . . ?
C31 C30 H30 121.1 . . ?
C30 C31 H31 120.0 . . ?
C32 C31 C30 119.9(6) . . ?
C32 C31 H31 120.0 . . ?
C31 C32 H32 119.2 . . ?
C31 C32 C33 121.6(6) . . ?
C33 C32 H32 119.2 . . ?
N7 C33 C32 118.0(6) . . ?
N7 C33 C34 113.9(5) . . ?
C32 C33 C34 128.1(5) . . ?
C35 C34 C33 113.1(5) . . ?
C39 C34 C33 129.0(6) . . ?
C39 C34 C35 117.8(6) . . ?
C34 C35 Ir1 117.8(4) . . ?
C36 C35 Ir1 117.7(4) . . ?
C36 C35 C34 124.5(5) . . ?
C35 C36 C37 117.2(6) . . ?
C35 C36 C42 112.9(5) . . ?
C37 C36 C42 130.0(6) . . ?
C36 C37 C41 123.5(7) . . ?
C38 C37 C36 118.0(6) . . ?
C38 C37 C41 118.5(6) . . ?
C37 C38 H38 117.5 . . ?
C37 C38 C39 125.0(6) . . ?
C39 C38 H38 117.5 . . ?
C34 C39 C40 124.7(7) . . ?
C38 C39 C34 117.4(6) . . ?
C38 C39 C40 117.9(6) . . ?
C39 C40 H40A 109.5 . . ?
C39 C40 H40B 109.5 . . ?
C39 C40 H40C 109.5 . . ?
H40A C40 H40B 109.5 . . ?
H40A C40 H40C 109.5 . . ?
H40B C40 H40C 109.5 . . ?
C37 C41 H41A 109.5 . . ?
C37 C41 H41B 109.5 . . ?
C37 C41 H41C 109.5 . . ?
H41A C41 H41B 109.5 . . ?
H41A C41 H41C 109.5 . . ?
H41B C41 H41C 109.5 . . ?
N8 C42 C36 114.3(5) . . ?
N8 C42 C43 118.5(6) . . ?
C43 C42 C36 127.3(6) . . ?
C42 C43 H43 119.6 . . ?
C44 C43 C42 120.7(6) . . ?
C44 C43 H43 119.6 . . ?
C43 C44 H44 120.2 . . ?
C45 C44 C43 119.7(6) . . ?
C45 C44 H44 120.2 . . ?
C44 C45 H45 120.6 . . ?
C44 C45 C46 118.8(6) . . ?
C46 C45 H45 120.6 . . ?
N8 C46 C45 122.0(6) . . ?
N8 C46 H46 119.0 . . ?
C45 C46 H46 119.0 . . ?
N9 C47 H47 119.0 . . ?
N9 C47 C48 121.9(6) . . ?
C48 C47 H47 119.0 . . ?
C47 C48 H48 120.5 . . ?
C49 C48 C47 118.9(6) . . ?
C49 C48 H48 120.5 . . ?
C48 C49 H49 120.4 . . ?
C48 C49 C50 119.3(6) . . ?
C50 C49 H49 120.4 . . ?
C49 C50 H50 119.6 . . ?
C51 C50 C49 120.8(6) . . ?
C51 C50 H50 119.6 . . ?
N9 C51 C50 118.9(5) . . ?
N9 C51 C52 114.5(5) . . ?
C50 C51 C52 126.6(5) . . ?
C53 C52 C51 112.1(5) . . ?
C53 C52 C57 118.9(5) . . ?
C57 C52 C51 129.0(5) . . ?
C52 C53 Ir2 118.3(4) . . ?
C54 C53 Ir2 118.2(4) . . ?
C54 C53 C52 123.1(5) . . ?
C53 C54 C55 118.2(5) . . ?
C53 C54 C60 112.2(5) . . ?
C55 C54 C60 129.6(5) . . ?
C54 C55 C59 124.8(5) . . ?
C56 C55 C54 117.6(5) . . ?
C56 C55 C59 117.6(5) . . ?
C55 C56 H56 117.6 . . ?
C55 C56 C57 124.8(5) . . ?
C57 C56 H56 117.6 . . ?
C52 C57 C56 116.7(5) . . ?
C52 C57 C58 124.9(5) . . ?
C56 C57 C58 118.1(5) . . ?
C57 C58 H58A 109.5 . . ?
C57 C58 H58B 109.5 . . ?
C57 C58 H58C 109.5 . . ?
H58A C58 H58B 109.5 . . ?
H58A C58 H58C 109.5 . . ?
H58B C58 H58C 109.5 . . ?
C55 C59 H59A 109.5 . . ?
C55 C59 H59B 109.5 . . ?
C55 C59 H59C 109.5 . . ?
H59A C59 H59B 109.5 . . ?
H59A C59 H59C 109.5 . . ?
H59B C59 H59C 109.5 . . ?
N10 C60 C54 114.3(5) . . ?
N10 C60 C61 119.1(5) . . ?
C61 C60 C54 126.5(5) . . ?
C60 C61 H61 119.6 . . ?
C62 C61 C60 120.8(6) . . ?
C62 C61 H61 119.6 . . ?
C61 C62 H62 120.5 . . ?
C61 C62 C63 118.9(6) . . ?
C63 C62 H62 120.5 . . ?
C62 C63 H63 120.7 . . ?
C64 C63 C62 118.6(6) . . ?
C64 C63 H63 120.7 . . ?
N10 C64 C63 122.5(6) . . ?
N10 C64 H64 118.8 . . ?
C63 C64 H64 118.8 . . ?
F1 P1 F1 180.0 2_775 . ?
F1 P1 F3 89.6(3) . . ?
F1 P1 F3 89.6(3) 2_775 2_775 ?
F1 P1 F3 90.4(3) . 2_775 ?
F1 P1 F3 90.4(3) 2_775 . ?
F2 P1 F1 89.9(3) . . ?
F2 P1 F1 89.9(3) 2_775 2_775 ?
F2 P1 F1 90.1(3) . 2_775 ?
F2 P1 F1 90.1(3) 2_775 . ?
F2 P1 F2 180.0 . 2_775 ?
F2 P1 F3 90.9(2) . . ?
F2 P1 F3 89.1(2) 2_775 . ?
F2 P1 F3 89.1(2) . 2_775 ?
F2 P1 F3 90.9(2) 2_775 2_775 ?
F3 P1 F3 180.0 2_775 . ?
F4 P2 F7 86.4(5) . . ?
F4 P2 F8 87.3(8) . . ?
F4 P2 F9 175.9(7) . . ?
F4A P2 F7 92.1(5) . . ?
F4A P2 F8A 88.3(7) . . ?
F4A P2 F9A 176.7(7) . . ?
F5 P2 F4 95.3(5) . . ?
F5 P2 F4A 89.4(5) . . ?
F5 P2 F6 96.8(7) . . ?
F5 P2 F6A 86.2(7) . . ?
F5 P2 F7 178.3(4) . . ?
F5 P2 F8 87.4(7) . . ?
F5 P2 F8A 90.6(6) . . ?
F5 P2 F9 87.0(5) . . ?
F5 P2 F9A 93.1(6) . . ?
F6 P2 F4 94.1(8) . . ?
F6 P2 F7 83.3(7) . . ?
F6 P2 F8 175.5(9) . . ?
F6 P2 F9 89.0(8) . . ?
F6A P2 F4A 87.0(8) . . ?
F6A P2 F7 94.7(7) . . ?
F6A P2 F8A 174.3(9) . . ?
F6A P2 F9A 91.0(8) . . ?
F8 P2 F7 92.6(7) . . ?
F8A P2 F7 88.6(6) . . ?
F9 P2 F7 91.3(5) . . ?
F9 P2 F8 89.4(9) . . ?
F9A P2 F7 85.4(5) . . ?
F9A P2 F8A 93.9(8) . . ?
C10S O1S H1S 107.1 . . ?
O1S C10S H10D 105.9 . . ?
O1S C10S H10E 109.4 . . ?
O1S C10S H10F 113.1 . . ?
H10D C10S H10E 109.5 . . ?
H10D C10S H10F 109.5 . . ?
H10E C10S H10F 109.5 . . ?
N1S C2S C3S 174.4(18) . . ?
C2S C3S H3SA 113.7 . . ?
C2S C3S H3SB 104.6 . . ?
C2S C3S H3SC 109.9 . . ?
H3SA C3S H3SB 109.5 . . ?
H3SA C3S H3SC 109.5 . . ?
H3SB C3S H3SC 109.5 . . ?
N2S C4S C5S 177.6(15) . . ?
C4S C5S H5SA 109.4 . . ?
C4S C5S H5SB 109.9 . . ?
C4S C5S H5SC 109.1 . . ?
H5SA C5S H5SB 109.5 . . ?
H5SA C5S H5SC 109.5 . . ?
H5SB C5S H5SC 109.5 . . ?
N3S C6S C7S 178.3(13) . . ?
C6S C7S H7SA 109.4 . . ?
C6S C7S H7SB 109.5 . . ?
C6S C7S H7SC 109.5 . . ?
H7SA C7S H7SB 109.5 . . ?
H7SA C7S H7SC 109.5 . . ?
H7SB C7S H7SC 109.5 . . ?
N4S C8S C9S 166(2) . . ?
C8S C9S H9SA 109.4 . . ?
C8S C9S H9SB 109.7 . . ?
C8S C9S H9SC 109.3 . . ?
H9SA C9S H9SB 109.5 . . ?
H9SA C9S H9SC 109.5 . . ?
H9SB C9S H9SC 109.5 . . ?

loop_
_geom_bond_atom_site_label_1
_geom_bond_atom_site_label_2
_geom_bond_distance
_geom_bond_site_symmetry_2
_geom_bond_publ_flag
Ir1 O1 2.026(4) . ?
Ir1 N1 2.079(5) . ?
Ir1 N3 2.027(5) . ?
Ir1 N7 2.051(5) . ?
Ir1 N8 2.045(5) . ?
Ir1 C35 1.952(5) . ?
Ir2 O2 2.029(4) . ?
Ir2 N4 2.029(5) . ?
Ir2 N6 2.079(5) . ?
Ir2 N9 2.055(5) . ?
Ir2 N10 2.053(5) . ?
Ir2 C53 1.947(5) . ?
O1 C1 1.325(7) . ?
O2 C20 1.327(7) . ?
N1 N2 1.387(7) . ?
N1 C11 1.285(8) . ?
N2 C12 1.467(7) . ?
N2 C13 1.354(8) . ?
N3 C13 1.381(7) . ?
N3 C16 1.324(7) . ?
N4 C15 1.383(7) . ?
N4 C16 1.319(7) . ?
N5 N6 1.381(7) . ?
N5 C15 1.351(7) . ?
N5 C17 1.492(16) . ?
N5 C17A 1.497(14) . ?
N6 C18 1.294(7) . ?
N7 C29 1.339(8) . ?
N7 C33 1.387(7) . ?
N8 C42 1.376(7) . ?
N8 C46 1.351(7) . ?
N9 C47 1.336(7) . ?
N9 C51 1.379(7) . ?
N10 C60 1.367(7) . ?
N10 C64 1.347(7) . ?
C1 C2 1.428(7) . ?
C1 C6 1.414(8) . ?
C2 C3 1.412(8) . ?
C2 C11 1.439(8) . ?
C3 H3 0.9500 . ?
C3 C4 1.386(8) . ?
C4 C5 1.411(8) . ?
C4 C7 1.532(9) . ?
C5 H5 0.9500 . ?
C5 C6 1.371(8) . ?
C6 H6 0.9500 . ?
C7 C8 1.532(8) . ?
C7 C9 1.527(9) . ?
C7 C10 1.528(9) . ?
C8 H8A 0.9800 . ?
C8 H8B 0.9800 . ?
C8 H8C 0.9800 . ?
C9 H9A 0.9800 . ?
C9 H9B 0.9800 . ?
C9 H9C 0.9800 . ?
C10 H10A 0.9800 . ?
C10 H10B 0.9800 . ?
C10 H10C 0.9800 . ?
C11 H11 0.9500 . ?
C12 H12A 0.9800 . ?
C12 H12B 0.9800 . ?
C12 H12C 0.9800 . ?
C13 C14 1.377(8) . ?
C14 H14 0.9500 . ?
C14 C15 1.385(9) . ?
C16 H16 0.9500 . ?
C17 H17A 0.9601 . ?
C17 H17B 0.9600 . ?
C17 H17C 0.9600 . ?
C17A H17D 0.9598 . ?
C17A H17E 0.9601 . ?
C17A H17F 0.9601 . ?
C18 H18 0.9500 . ?
C18 C19 1.429(9) . ?
C19 C20 1.428(8) . ?
C19 C24 1.410(8) . ?
C20 C21 1.399(9) . ?
C21 H21 0.9500 . ?
C21 C22 1.361(9) . ?
C22 H22 0.9500 . ?
C22 C23 1.361(10) . ?
C23 C24 1.374(10) . ?
C23 C25 1.541(10) . ?
C24 H24 0.9500 . ?
C25 C26 1.478(15) . ?
C25 C26A 1.52(3) . ?
C25 C27 1.532(16) . ?
C25 C27A 1.53(3) . ?
C25 C28 1.528(17) . ?
C25 C28A 1.46(3) . ?
C26 H26A 0.9800 . ?
C26 H26B 0.9800 . ?
C26 H26C 0.9800 . ?
C26A H26D 0.9800 . ?
C26A H26E 0.9800 . ?
C26A H26F 0.9800 . ?
C27 H27A 0.9800 . ?
C27 H27B 0.9800 . ?
C27 H27C 0.9800 . ?
C27A H27D 0.9800 . ?
C27A H27E 0.9800 . ?
C27A H27F 0.9800 . ?
C28 H28A 0.9800 . ?
C28 H28B 0.9800 . ?
C28 H28C 0.9800 . ?
C28A H28D 0.9800 . ?
C28A H28E 0.9800 . ?
C28A H28F 0.9800 . ?
C29 H29 0.9500 . ?
C29 C30 1.380(8) . ?
C30 H30 0.9500 . ?
C30 C31 1.393(10) . ?
C31 H31 0.9500 . ?
C31 C32 1.358(10) . ?
C32 H32 0.9500 . ?
C32 C33 1.388(8) . ?
C33 C34 1.469(9) . ?
C34 C35 1.404(8) . ?
C34 C39 1.404(8) . ?
C35 C36 1.398(8) . ?
C36 C37 1.410(8) . ?
C36 C42 1.473(8) . ?
C37 C38 1.391(10) . ?
C37 C41 1.519(10) . ?
C38 H38 0.9500 . ?
C38 C39 1.394(10) . ?
C39 C40 1.515(9) . ?
C40 H40A 0.9800 . ?
C40 H40B 0.9800 . ?
C40 H40C 0.9800 . ?
C41 H41A 0.9800 . ?
C41 H41B 0.9800 . ?
C41 H41C 0.9800 . ?
C42 C43 1.392(8) . ?
C43 H43 0.9500 . ?
C43 C44 1.388(10) . ?
C44 H44 0.9500 . ?
C44 C45 1.368(10) . ?
C45 H45 0.9500 . ?
C45 C46 1.380(9) . ?
C46 H46 0.9500 . ?
C47 H47 0.9500 . ?
C47 C48 1.391(9) . ?
C48 H48 0.9500 . ?
C48 C49 1.369(9) . ?
C49 H49 0.9500 . ?
C49 C50 1.385(9) . ?
C50 H50 0.9500 . ?
C50 C51 1.384(8) . ?
C51 C52 1.475(7) . ?
C52 C53 1.404(7) . ?
C52 C57 1.405(8) . ?
C53 C54 1.404(7) . ?
C54 C55 1.405(8) . ?
C54 C60 1.482(7) . ?
C55 C56 1.393(8) . ?
C55 C59 1.516(8) . ?
C56 H56 0.9500 . ?
C56 C57 1.406(8) . ?
C57 C58 1.499(8) . ?
C58 H58A 0.9800 . ?
C58 H58B 0.9800 . ?
C58 H58C 0.9800 . ?
C59 H59A 0.9800 . ?
C59 H59B 0.9800 . ?
C59 H59C 0.9800 . ?
C60 C61 1.389(8) . ?
C61 H61 0.9500 . ?
C61 C62 1.384(9) . ?
C62 H62 0.9500 . ?
C62 C63 1.387(10) . ?
C63 H63 0.9500 . ?
C63 C64 1.373(9) . ?
C64 H64 0.9500 . ?
P1 F1 1.593(5) 2_775 ?
P1 F1 1.593(5) . ?
P1 F2 1.589(4) 2_775 ?
P1 F2 1.589(4) . ?
P1 F3 1.597(4) . ?
P1 F3 1.597(4) 2_775 ?
P2 F4 1.592(5) . ?
P2 F4A 1.593(5) . ?
P2 F5 1.576(6) . ?
P2 F6 1.591(5) . ?
P2 F6A 1.590(5) . ?
P2 F7 1.605(6) . ?
P2 F8 1.597(5) . ?
P2 F8A 1.597(5) . ?
P2 F9 1.593(5) . ?
P2 F9A 1.593(5) . ?
O1S H1S 0.8202 . ?
O1S C10S 1.44(2) . ?
C10S H10D 0.9602 . ?
C10S H10E 0.9600 . ?
C10S H10F 0.9601 . ?
N1S C2S 1.092(8) . ?
C2S C3S 1.420(9) . ?
C3S H3SA 0.9601 . ?
C3S H3SB 0.9599 . ?
C3S H3SC 0.9599 . ?
N2S C4S 1.095(8) . ?
C4S C5S 1.422(9) . ?
C5S H5SA 0.9598 . ?
C5S H5SB 0.9600 . ?
C5S H5SC 0.9601 . ?
N3S C6S 1.098(8) . ?
C6S C7S 1.424(9) . ?
C7S H7SA 0.9598 . ?
C7S H7SB 0.9600 . ?
C7S H7SC 0.9600 . ?
N4S C8S 1.096(8) . ?
C8S C9S 1.423(9) . ?
C9S H9SA 0.9601 . ?
C9S H9SB 0.9601 . ?
C9S H9SC 0.9600 . ?

loop_
_geom_torsion_atom_site_label_1
_geom_torsion_atom_site_label_2
_geom_torsion_atom_site_label_3
_geom_torsion_atom_site_label_4
_geom_torsion
_geom_torsion_site_symmetry_1
_geom_torsion_site_symmetry_2
_geom_torsion_site_symmetry_3
_geom_torsion_site_symmetry_4
_geom_torsion_publ_flag
N3 C13 N2 N1 -9.9(8) . . . . ?
N4 C15 N5 N6 -0.2(9) . . . . ?
C1 C2 C11 N1 3.6(9) . . . . ?
C2 C11 N1 Ir1 -3.4(8) . . . . ?
C2 C11 N1 N2 -178.7(5) . . . . ?
C3 C2 C11 N1 -178.4(5) . . . . ?
C3 C4 C7 C8 -58.5(7) . . . . ?
C3 C4 C7 C9 61.1(7) . . . . ?
C3 C4 C7 C10 -178.3(5) . . . . ?
C5 C4 C7 C8 119.3(6) . . . . ?
C5 C4 C7 C9 -121.2(6) . . . . ?
C5 C4 C7 C10 -0.6(8) . . . . ?
C11 N1 N2 C12 0.9(8) . . . . ?
C11 N1 N2 C13 -173.5(5) . . . . ?
C12 N2 N1 Ir1 -175.0(4) . . . . ?
C12 N2 C13 N3 176.0(5) . . . . ?
C13 N2 N1 Ir1 10.7(6) . . . . ?
C14 C13 N2 N1 170.3(5) . . . . ?
C14 C13 N2 C12 -3.8(9) . . . . ?
C14 C15 N5 N6 -179.3(6) . . . . ?
C14 C15 N5 C17 16.6(12) . . . . ?
C14 C15 N5 C17A -11.9(12) . . . . ?
C15 N5 N6 Ir2 -0.6(7) . . . . ?
C15 N5 N6 C18 -177.8(6) . . . . ?
C17 N5 N6 Ir2 164.1(8) . . . . ?
C17 N5 N6 C18 -13.1(11) . . . . ?
C17 N5 C15 N4 -164.3(9) . . . . ?
C17A N5 N6 Ir2 -168.4(7) . . . . ?
C17A N5 N6 C18 14.4(10) . . . . ?
C17A N5 C15 N4 167.2(8) . . . . ?
C19 C18 N6 Ir2 1.5(9) . . . . ?
C19 C18 N6 N5 178.3(6) . . . . ?
C20 C19 C18 N6 0.7(10) . . . . ?
C22 C23 C25 C26 119.2(10) . . . . ?
C22 C23 C25 C26A 172.9(17) . . . . ?
C22 C23 C25 C27 -1.2(12) . . . . ?
C22 C23 C25 C27A 60.0(16) . . . . ?
C22 C23 C25 C28 -119.1(10) . . . . ?
C22 C23 C25 C28A -55.5(17) . . . . ?
C24 C19 C18 N6 -178.3(6) . . . . ?
C24 C23 C25 C26 -61.8(11) . . . . ?
C24 C23 C25 C26A -8.1(19) . . . . ?
C24 C23 C25 C27 177.8(8) . . . . ?
C24 C23 C25 C27A -121.0(14) . . . . ?
C24 C23 C25 C28 59.9(11) . . . . ?
C24 C23 C25 C28A 123.5(15) . . . . ?
C32 C33 C34 C35 -175.1(6) . . . . ?
C32 C33 C34 C39 5.4(10) . . . . ?
C35 C34 C33 N7 2.7(7) . . . . ?
C35 C36 C42 N8 -4.4(7) . . . . ?
C35 C36 C42 C43 177.7(6) . . . . ?
C37 C36 C42 N8 174.6(6) . . . . ?
C37 C36 C42 C43 -3.3(11) . . . . ?
C39 C34 C33 N7 -176.8(6) . . . . ?
C50 C51 C52 C53 -169.0(5) . . . . ?
C50 C51 C52 C57 12.6(10) . . . . ?
C53 C52 C51 N9 7.2(7) . . . . ?
C53 C54 C60 N10 3.4(7) . . . . ?
C53 C54 C60 C61 -174.1(5) . . . . ?
C55 C54 C60 N10 -179.9(6) . . . . ?
C55 C54 C60 C61 2.6(10) . . . . ?
C57 C52 C51 N9 -171.2(5) . . . . ?

loop_
_smtbx_masks_void_nr
_smtbx_masks_void_average_x
_smtbx_masks_void_average_y
_smtbx_masks_void_average_z
_smtbx_masks_void_volume
_smtbx_masks_void_count_electrons
_smtbx_masks_void_content
1 0.500 0.000 0.000 620.6 140.1 ?
